data_4302228
loop_
_publ_author_name
'Maxwell A. Braverman'
'Joseph H. Nettleman'
'Ronald M. Supkowski'
'Robert L. LaDuca'

_publ_section_title
;
Copper Phthalate Coordination Polymers Incorporating Kinked Dipyridyl
Ligands: An Unprecedented 8-Connected Network and One-Dimensional Chiral
Nanobarrels with Hydrophobic Channels Constructed from Septuple Helical
Motifs
;
_journal_name_full 'Inorganic Chemistry'
_journal_page_first 4918
_journal_page_last 4926
_journal_paper_doi 10.1021/ic900331m
_journal_volume 48
_journal_year 2009
_chemical_formula_sum 'C26 H19 Cu2 N3 O9'
_chemical_formula_weight 644.52
_chemical_name_systematic
; 
 ? 
;
_space_group_IT_number 170
_symmetry_cell_setting hexagonal
_symmetry_space_group_name_Hall 'P 65'
_symmetry_space_group_name_H-M 'P 65'
_atom_sites_solution_hydrogens geom
_atom_sites_solution_primary direct
_atom_sites_solution_secondary difmap
_audit_creation_method SHELXL-97
_cell_angle_alpha 90.00
_cell_angle_beta 90.00
_cell_angle_gamma 120.00
_cell_formula_units_Z 6
_cell_length_a 27.590(3)
_cell_length_b 27.590(3)
_cell_length_c 5.9277(14)
_cell_measurement_temperature 173(2)
_cell_volume 3907.7(11)
_computing_structure_refinement 'SHELXL-97 (Sheldrick, 1997)'
_computing_structure_solution 'SHELXS-97 (Sheldrick, 1990)'
_diffrn_ambient_temperature 173(2)
_diffrn_measured_fraction_theta_full 0.997
_diffrn_measured_fraction_theta_max 0.997
_diffrn_radiation_monochromator graphite
_diffrn_radiation_source 'fine-focus sealed tube'
_diffrn_radiation_type MoK\a
_diffrn_radiation_wavelength 0.71073
_diffrn_reflns_av_R_equivalents 0.0589
_diffrn_reflns_av_sigmaI/netI 0.0377
_diffrn_reflns_limit_h_max 36
_diffrn_reflns_limit_h_min -35
_diffrn_reflns_limit_k_max 36
_diffrn_reflns_limit_k_min -36
_diffrn_reflns_limit_l_max 7
_diffrn_reflns_limit_l_min -7
_diffrn_reflns_number 48230
_diffrn_reflns_theta_full 28.32
_diffrn_reflns_theta_max 28.32
_diffrn_reflns_theta_min 1.48
_exptl_absorpt_coefficient_mu 1.692
_exptl_absorpt_correction_T_max 1
_exptl_absorpt_correction_T_min 0.850
_exptl_absorpt_correction_type multi-scan
_exptl_absorpt_process_details SADABS
_exptl_crystal_colour blue-green
_exptl_crystal_density_diffrn 1.643
_exptl_crystal_density_method 'not measured'
_exptl_crystal_description needle
_exptl_crystal_F_000 1956
_exptl_crystal_size_max 0.80
_exptl_crystal_size_mid 0.14
_exptl_crystal_size_min 0.12
_refine_diff_density_max 0.871
_refine_diff_density_min -0.659
_refine_diff_density_rms 0.093
_refine_ls_abs_structure_details 'Flack H D (1983), Acta Cryst. A39, 876-881'
_refine_ls_abs_structure_Flack 0.010(15)
_refine_ls_extinction_method none
_refine_ls_goodness_of_fit_ref 1.084
_refine_ls_hydrogen_treatment mixed
_refine_ls_matrix_type full
_refine_ls_number_parameters 370
_refine_ls_number_reflns 6409
_refine_ls_number_restraints 5
_refine_ls_restrained_S_all 1.084
_refine_ls_R_factor_all 0.0575
_refine_ls_R_factor_gt 0.0518
_refine_ls_shift/su_max 0.001
_refine_ls_shift/su_mean 0.000
_refine_ls_structure_factor_coef Fsqd
_refine_ls_weighting_details 'calc w=1/[\s^2^(Fo^2^)+(0.0710P)^2^+6.9653P] where P=(Fo^2^+2Fc^2^)/3'
_refine_ls_weighting_scheme calc
_refine_ls_wR_factor_gt 0.1227
_refine_ls_wR_factor_ref 0.1255
_reflns_number_gt 5922
_reflns_number_total 6409
_reflns_threshold_expression >2sigma(I)
_cod_data_source_file ic900331m_si_002_2.cif
_cod_data_source_block hex
_cod_depositor_comments
;
The following automatic conversions were performed:
'_symmetry_cell_setting' value 'Hexagonal' changed to 'hexagonal'
according to '/home/saulius/struct/CIF-dictionaries/cif_core.dic'
dictionary named 'cif_core.dic' version 2.4.1 from 2010-06-29.

Automatic conversion script
Id: cif_fix_enum 1527 2010-12-29 10:47:43Z saulius 
;
_cod_database_code 4302228

loop_
_symmetry_equiv_pos_as_xyz
'x, y, z'
'-y, x-y, z+2/3'
'-x+y, -x, z+1/3'
'-x, -y, z+1/2'
'y, -x+y, z+1/6'
'x-y, x, z+5/6'

loop_
_atom_site_label
_atom_site_type_symbol
_atom_site_fract_x
_atom_site_fract_y
_atom_site_fract_z
_atom_site_U_iso_or_equiv
_atom_site_adp_type
_atom_site_occupancy
_atom_site_symmetry_multiplicity
_atom_site_calc_flag
_atom_site_refinement_flags
_atom_site_disorder_assembly
_atom_site_disorder_group
Cu1 Cu 0.44168(2) 0.16477(2) 0.02814(8) 0.01446(12) Uani 1 1 d . . .
Cu2 Cu 0.36409(2) 0.04220(2) -0.24625(9) 0.01550(12) Uani 1 1 d . . .
O1 O 0.36450(12) 0.10614(12) -0.0041(5) 0.0152(6) Uani 1 1 d . . .
O1W O 0.54704(15) 0.05769(14) 0.2519(6) 0.0258(7) Uani 1 1 d D . .
H1WA H 0.537(2) 0.063(2) 0.380(5) 0.031 Uiso 1 1 d D . .
H1WB H 0.542(2) 0.0250(12) 0.254(10) 0.031 Uiso 1 1 d D . .
O2 O 0.32943(14) 0.15513(13) 0.1541(7) 0.0248(7) Uani 1 1 d . . .
O3 O 0.34578(12) 0.07407(13) 0.4833(6) 0.0190(6) Uani 1 1 d . . .
O4 O 0.28970(13) -0.00851(13) 0.6174(6) 0.0223(7) Uani 1 1 d . . .
O5 O 0.51422(13) 0.21917(13) 0.1788(6) 0.0228(7) Uani 1 1 d . . .
O6 O 0.46444(13) 0.13320(12) 0.2937(6) 0.0195(7) Uani 1 1 d . . .
O7 O 0.44333(11) 0.09984(12) 0.7803(5) 0.0141(6) Uani 1 1 d . . .
O8 O 0.48595(13) 0.05580(13) 0.6370(6) 0.0207(7) Uani 1 1 d . . .
N1 N 0.35819(14) -0.00956(14) -0.0092(6) 0.0149(7) Uani 1 1 d . . .
N2 N 0.34327(14) -0.10922(15) 0.5485(6) 0.0154(7) Uani 1 1 d D . .
H2N H 0.3741(14) -0.098(2) 0.624(8) 0.018 Uiso 1 1 d D . .
N3 N 0.21826(14) -0.22630(15) 0.9689(6) 0.0157(7) Uani 1 1 d . . .
C1 C 0.30814(18) -0.05361(17) 0.0448(7) 0.0166(8) Uani 1 1 d . . .
H1 H 0.2776 -0.0608 -0.0448 0.020 Uiso 1 1 calc R . .
C2 C 0.29935(17) -0.08855(17) 0.2235(8) 0.0163(8) Uani 1 1 d . . .
H2 H 0.2638 -0.1185 0.2526 0.020 Uiso 1 1 calc R . .
C3 C 0.34413(16) -0.07874(16) 0.3606(7) 0.0136(7) Uani 1 1 d . . .
C4 C 0.39688(18) -0.03344(19) 0.3041(8) 0.0197(9) Uani 1 1 d . . .
H4 H 0.4282 -0.0257 0.3895 0.024 Uiso 1 1 calc R . .
C5 C 0.40177(18) -0.00059(18) 0.1213(8) 0.0190(9) Uani 1 1 d . . .
H5 H 0.4370 0.0293 0.0862 0.023 Uiso 1 1 calc R . .
C6 C 0.27197(18) -0.21391(19) 0.9831(8) 0.0195(9) Uani 1 1 d . . .
H6 H 0.2818 -0.2314 1.0934 0.023 Uiso 1 1 calc R . .
C7 C 0.31272(17) -0.17637(18) 0.8407(8) 0.0179(8) Uani 1 1 d . . .
H7 H 0.3492 -0.1695 0.8539 0.021 Uiso 1 1 calc R . .
C8 C 0.29971(17) -0.14862(16) 0.6767(8) 0.0150(8) Uani 1 1 d . . .
C9 C 0.24371(18) -0.16195(19) 0.6617(8) 0.0196(9) Uani 1 1 d . . .
H9 H 0.2328 -0.1449 0.5536 0.023 Uiso 1 1 calc R . .
C10 C 0.20517(18) -0.20042(19) 0.8079(8) 0.0195(9) Uani 1 1 d . . .
H10 H 0.1681 -0.2091 0.7951 0.023 Uiso 1 1 calc R . .
C21 C 0.27033(17) 0.05705(17) 0.1123(8) 0.0158(8) Uani 1 1 d . . .
C22 C 0.25810(17) 0.01942(17) 0.2917(7) 0.0160(8) Uani 1 1 d . . .
C23 C 0.2063(2) -0.0295(2) 0.3008(10) 0.0277(11) Uani 1 1 d . . .
H23 H 0.1981 -0.0544 0.4197 0.033 Uiso 1 1 calc R . .
C24 C 0.1668(2) -0.0412(2) 0.1328(11) 0.0366(13) Uani 1 1 d . . .
H24 H 0.1320 -0.0736 0.1407 0.044 Uiso 1 1 calc R . .
C25 C 0.1792(2) -0.0048(2) -0.0456(11) 0.0354(13) Uani 1 1 d . . .
H25 H 0.1530 -0.0131 -0.1594 0.042 Uiso 1 1 calc R . .
C26 C 0.2304(2) 0.0438(2) -0.0560(9) 0.0232(9) Uani 1 1 d . . .
H26 H 0.2383 0.0680 -0.1771 0.028 Uiso 1 1 calc R . .
C27 C 0.32519(17) 0.11127(17) 0.0926(7) 0.0149(8) Uani 1 1 d . . .
C28 C 0.29945(17) 0.02871(17) 0.4716(7) 0.0154(8) Uani 1 1 d . . .
C31 C 0.54775(16) 0.19296(17) 0.5043(7) 0.0142(8) Uani 1 1 d . . .
C32 C 0.53792(16) 0.15449(16) 0.6737(7) 0.0123(7) Uani 1 1 d . . .
C33 C 0.57779(17) 0.16801(18) 0.8449(8) 0.0176(8) Uani 1 1 d . . .
H33 H 0.5712 0.1425 0.9599 0.021 Uiso 1 1 calc R . .
C34 C 0.62667(18) 0.21882(19) 0.8435(8) 0.0201(9) Uani 1 1 d . . .
H34 H 0.6529 0.2274 0.9574 0.024 Uiso 1 1 calc R . .
C35 C 0.63713(17) 0.25749(17) 0.6728(8) 0.0174(8) Uani 1 1 d . . .
H35 H 0.6702 0.2918 0.6726 0.021 Uiso 1 1 calc R . .
C36 C 0.59800(17) 0.24455(18) 0.5033(8) 0.0179(9) Uani 1 1 d . . .
H36 H 0.6050 0.2701 0.3881 0.021 Uiso 1 1 calc R . .
C37 C 0.50703(17) 0.18078(17) 0.3192(7) 0.0148(8) Uani 1 1 d . . .
C38 C 0.48494(17) 0.09820(17) 0.6923(7) 0.0132(8) Uani 1 1 d . . .

loop_
_atom_site_aniso_label
_atom_site_aniso_U_11
_atom_site_aniso_U_22
_atom_site_aniso_U_33
_atom_site_aniso_U_23
_atom_site_aniso_U_13
_atom_site_aniso_U_12
Cu1 0.0139(2) 0.0112(2) 0.0161(2) 0.00375(19) -0.00223(19) 0.00461(19)
Cu2 0.0145(2) 0.0123(2) 0.0171(3) 0.0027(2) -0.00037(19) 0.0047(2)
O1 0.0130(13) 0.0117(13) 0.0190(15) 0.0012(11) 0.0009(12) 0.0048(11)
O1W 0.0262(17) 0.0184(15) 0.0290(19) -0.0016(14) 0.0103(15) 0.0082(14)
O2 0.0244(17) 0.0159(15) 0.035(2) -0.0069(14) -0.0023(14) 0.0104(13)
O3 0.0131(14) 0.0161(14) 0.0220(17) 0.0039(12) -0.0042(12) 0.0030(12)
O4 0.0208(16) 0.0142(14) 0.0254(18) 0.0048(13) -0.0047(13) 0.0039(12)
O5 0.0233(16) 0.0152(14) 0.0238(17) 0.0085(13) -0.0074(14) 0.0050(12)
O6 0.0185(15) 0.0150(14) 0.0195(16) 0.0040(12) -0.0045(12) 0.0043(12)
O7 0.0110(13) 0.0131(13) 0.0165(14) 0.0008(11) 0.0010(11) 0.0048(11)
O8 0.0241(16) 0.0138(14) 0.0249(17) 0.0021(12) 0.0067(13) 0.0099(13)
N1 0.0155(16) 0.0087(15) 0.0179(18) 0.0009(13) -0.0013(14) 0.0041(13)
N2 0.0098(15) 0.0167(16) 0.0167(18) 0.0071(14) 0.0004(13) 0.0045(13)
N3 0.0146(16) 0.0160(17) 0.0142(18) 0.0038(13) 0.0023(13) 0.0060(14)
C1 0.018(2) 0.0151(19) 0.015(2) 0.0005(16) 0.0001(16) 0.0065(16)
C2 0.0136(18) 0.0125(18) 0.017(2) 0.0006(16) 0.0003(15) 0.0025(15)
C3 0.0137(18) 0.0127(18) 0.0127(18) 0.0012(15) 0.0020(15) 0.0054(15)
C4 0.0115(19) 0.022(2) 0.019(2) 0.0102(17) -0.0003(16) 0.0032(17)
C5 0.0139(19) 0.0155(19) 0.022(2) 0.0071(17) 0.0008(17) 0.0029(16)
C6 0.0154(19) 0.020(2) 0.026(2) 0.0112(18) 0.0057(17) 0.0111(17)
C7 0.0130(18) 0.021(2) 0.022(2) 0.0087(17) 0.0016(17) 0.0099(17)
C8 0.0150(19) 0.0110(18) 0.017(2) 0.0022(15) 0.0008(16) 0.0050(15)
C9 0.018(2) 0.022(2) 0.018(2) 0.0087(17) -0.0012(17) 0.0095(17)
C10 0.0134(19) 0.023(2) 0.020(2) 0.0037(18) 0.0010(16) 0.0083(17)
C21 0.0129(18) 0.0164(19) 0.019(2) -0.0029(16) -0.0029(16) 0.0077(16)
C22 0.0161(19) 0.0153(19) 0.017(2) -0.0007(16) 0.0007(16) 0.0083(16)
C23 0.019(2) 0.018(2) 0.037(3) 0.003(2) 0.000(2) 0.0023(18)
C24 0.016(2) 0.024(2) 0.052(4) 0.000(2) -0.007(2) -0.0035(19)
C25 0.023(2) 0.034(3) 0.043(3) -0.006(2) -0.016(2) 0.010(2)
C26 0.024(2) 0.023(2) 0.026(2) -0.0040(19) -0.0063(19) 0.0137(19)
C27 0.0178(19) 0.0160(19) 0.0137(19) -0.0002(16) -0.0027(16) 0.0106(16)
C28 0.0163(19) 0.0142(19) 0.017(2) -0.0003(15) 0.0022(16) 0.0084(16)
C31 0.0136(18) 0.0139(18) 0.018(2) 0.0009(16) 0.0002(16) 0.0090(15)
C32 0.0096(17) 0.0130(18) 0.0163(19) 0.0010(15) 0.0032(15) 0.0071(15)
C33 0.0164(19) 0.023(2) 0.016(2) 0.0054(17) 0.0000(16) 0.0112(17)
C34 0.014(2) 0.024(2) 0.023(2) -0.0025(18) -0.0043(17) 0.0103(18)
C35 0.0121(18) 0.0123(18) 0.024(2) 0.0003(17) 0.0016(17) 0.0034(15)
C36 0.0143(19) 0.0135(19) 0.024(2) 0.0049(17) 0.0009(17) 0.0056(16)
C37 0.0152(19) 0.0165(19) 0.014(2) 0.0014(15) -0.0016(15) 0.0088(16)
C38 0.0157(18) 0.0132(18) 0.0097(18) 0.0025(15) -0.0011(15) 0.0064(15)

loop_
_atom_type_symbol
_atom_type_description
_atom_type_scat_dispersion_real
_atom_type_scat_dispersion_imag
_atom_type_scat_source
C C 0.0033 0.0016 'International Tables Vol C Tables 4.2.6.8 and 6.1.1.4'
H H 0.0000 0.0000 'International Tables Vol C Tables 4.2.6.8 and 6.1.1.4'
N N 0.0061 0.0033 'International Tables Vol C Tables 4.2.6.8 and 6.1.1.4'
O O 0.0106 0.0060 'International Tables Vol C Tables 4.2.6.8 and 6.1.1.4'
Cu Cu 0.3201 1.2651 'International Tables Vol C Tables 4.2.6.8 and 6.1.1.4'

loop_
_geom_angle_atom_site_label_1
_geom_angle_atom_site_label_2
_geom_angle_atom_site_label_3
_geom_angle
_geom_angle_site_symmetry_1
_geom_angle_site_symmetry_3
_geom_angle_publ_flag
O1 Cu1 N3 100.08(14) . 6_553 ?
O1 Cu1 O5 159.32(14) . . ?
N3 Cu1 O5 95.19(14) 6_553 . ?
O1 Cu1 O6 99.44(12) . . ?
N3 Cu1 O6 159.93(14) 6_553 . ?
O5 Cu1 O6 64.74(12) . . ?
O1 Cu1 O7 74.45(11) . 1_554 ?
N3 Cu1 O7 97.96(13) 6_553 1_554 ?
O5 Cu1 O7 117.24(13) . 1_554 ?
O6 Cu1 O7 91.70(12) . 1_554 ?
N1 Cu2 O7 100.76(14) . 1_554 ?
N1 Cu2 O4 95.66(14) . 1_554 ?
O7 Cu2 O4 160.41(14) 1_554 1_554 ?
N1 Cu2 O3 161.25(14) . 1_554 ?
O7 Cu2 O3 97.53(13) 1_554 1_554 ?
O4 Cu2 O3 65.60(12) 1_554 1_554 ?
N1 Cu2 O1 94.56(13) . . ?
O7 Cu2 O1 75.47(11) 1_554 . ?
O4 Cu2 O1 113.96(13) 1_554 . ?
O3 Cu2 O1 93.96(13) 1_554 . ?
C27 O1 Cu1 119.8(3) . . ?
C27 O1 Cu2 133.3(3) . . ?
Cu1 O1 Cu2 106.74(13) . . ?
C28 O3 Cu2 87.8(3) . 1_556 ?
C28 O4 Cu2 88.9(2) . 1_556 ?
C37 O5 Cu1 89.2(2) . . ?
C37 O6 Cu1 88.5(3) . . ?
C38 O7 Cu2 126.3(3) . 1_556 ?
C38 O7 Cu1 130.1(3) . 1_556 ?
Cu2 O7 Cu1 103.34(12) 1_556 1_556 ?
C1 N1 C5 116.7(4) . . ?
C1 N1 Cu2 120.3(3) . . ?
C5 N1 Cu2 122.7(3) . . ?
C8 N2 C3 131.6(4) . . ?
C10 N3 C6 117.6(4) . . ?
C10 N3 Cu1 123.7(3) . 5_556 ?
C6 N3 Cu1 118.6(3) . 5_556 ?
N1 C1 C2 124.1(4) . . ?
C1 C2 C3 119.2(4) . . ?
C2 C3 N2 127.4(4) . . ?
C2 C3 C4 117.3(4) . . ?
N2 C3 C4 115.2(4) . . ?
C5 C4 C3 119.4(4) . . ?
N1 C5 C4 123.2(4) . . ?
N3 C6 C7 122.3(4) . . ?
C6 C7 C8 120.4(4) . . ?
N2 C8 C7 117.2(4) . . ?
N2 C8 C9 125.8(4) . . ?
C7 C8 C9 117.0(4) . . ?
C10 C9 C8 119.3(4) . . ?
N3 C10 C9 123.3(4) . . ?
C26 C21 C22 118.8(4) . . ?
C26 C21 C27 118.3(4) . . ?
C22 C21 C27 122.9(4) . . ?
C23 C22 C21 119.8(4) . . ?
C23 C22 C28 117.8(4) . . ?
C21 C22 C28 122.4(4) . . ?
C24 C23 C22 120.2(5) . . ?
C25 C24 C23 120.0(5) . . ?
C24 C25 C26 120.2(5) . . ?
C25 C26 C21 121.0(5) . . ?
O2 C27 O1 125.0(4) . . ?
O2 C27 C21 121.0(4) . . ?
O1 C27 C21 113.9(3) . . ?
O4 C28 O3 117.7(4) . . ?
O4 C28 C22 121.1(4) . . ?
O3 C28 C22 121.2(4) . . ?
O4 C28 Cu2 58.3(2) . 1_556 ?
O3 C28 Cu2 59.3(2) . 1_556 ?
C22 C28 Cu2 179.3(3) . 1_556 ?
C32 C31 C36 119.7(4) . . ?
C32 C31 C37 121.7(4) . . ?
C36 C31 C37 118.6(4) . . ?
C31 C32 C33 119.5(4) . . ?
C31 C32 C38 123.9(4) . . ?
C33 C32 C38 116.5(4) . . ?
C34 C33 C32 120.3(4) . . ?
C33 C34 C35 120.5(4) . . ?
C36 C35 C34 119.6(4) . . ?
C35 C36 C31 120.3(4) . . ?
O6 C37 O5 117.5(4) . . ?
O6 C37 C31 122.1(4) . . ?
O5 C37 C31 120.4(4) . . ?
O6 C37 Cu1 59.5(2) . . ?
O5 C37 Cu1 58.0(2) . . ?
C31 C37 Cu1 177.5(3) . . ?
O8 C38 O7 126.1(4) . . ?
O8 C38 C32 119.2(4) . . ?
O7 C38 C32 114.6(3) . . ?

loop_
_geom_bond_atom_site_label_1
_geom_bond_atom_site_label_2
_geom_bond_distance
_geom_bond_site_symmetry_2
_geom_bond_publ_flag
Cu1 O1 1.935(3) . ?
Cu1 N3 1.965(3) 6_553 ?
Cu1 O5 2.013(3) . ?
Cu1 O6 2.044(3) . ?
Cu1 O7 2.335(3) 1_554 ?
Cu2 N1 1.951(4) . ?
Cu2 O7 1.964(3) 1_554 ?
Cu2 O4 1.988(3) 1_554 ?
Cu2 O3 2.010(3) 1_554 ?
Cu2 O1 2.270(3) . ?
O1 C27 1.296(5) . ?
O2 C27 1.212(5) . ?
O3 C28 1.267(5) . ?
O3 Cu2 2.010(3) 1_556 ?
O4 C28 1.264(5) . ?
O4 Cu2 1.988(3) 1_556 ?
O5 C37 1.282(5) . ?
O6 C37 1.259(5) . ?
O7 C38 1.282(5) . ?
O7 Cu2 1.964(3) 1_556 ?
O7 Cu1 2.335(3) 1_556 ?
O8 C38 1.228(5) . ?
N1 C1 1.345(5) . ?
N1 C5 1.345(6) . ?
N2 C8 1.377(5) . ?
N2 C3 1.389(5) . ?
N3 C10 1.345(6) . ?
N3 C6 1.347(5) . ?
N3 Cu1 1.965(3) 5_556 ?
C1 C2 1.370(6) . ?
C2 C3 1.388(6) . ?
C3 C4 1.405(6) . ?
C4 C5 1.375(6) . ?
C6 C7 1.373(6) . ?
C7 C8 1.391(6) . ?
C8 C9 1.401(6) . ?
C9 C10 1.371(6) . ?
C21 C26 1.393(6) . ?
C21 C22 1.404(6) . ?
C21 C27 1.509(6) . ?
C22 C23 1.392(6) . ?
C22 C28 1.487(6) . ?
C23 C24 1.390(8) . ?
C24 C25 1.379(9) . ?
C25 C26 1.379(7) . ?
C31 C32 1.386(6) . ?
C31 C36 1.405(6) . ?
C31 C37 1.484(6) . ?
C32 C33 1.403(6) . ?
C32 C38 1.513(5) . ?
C33 C34 1.376(6) . ?
C34 C35 1.392(7) . ?
C35 C36 1.385(6) . ?

loop_
_geom_hbond_atom_site_label_D
_geom_hbond_atom_site_label_H
_geom_hbond_atom_site_label_A
_geom_hbond_distance_DH
_geom_hbond_distance_HA
_geom_hbond_distance_DA
_geom_hbond_angle_DHA
_geom_hbond_site_symmetry_A
O1W H1WA O8 0.850(19) 2.01(3) 2.822(5) 158(6) .
O1W H1WB O8 0.843(19) 2.08(3) 2.872(5) 156(6) 4_654
N2 H2N O1W 0.871(19) 2.03(2) 2.887(5) 167(5) 4_655
